data_7020415
loop_
_publ_author_name
'Alvarez, M. Angeles'
'Garc\'ia, M Esther'
'Gonz\'alez, Roc\'io'
'Ruiz, Miguel A.'

_publ_section_title
;
 Reactions of the phosphinidene-bridged complexes
 [Fe(2)(\h(5)-C(5)H(5))(2)(\m-PR)(\m-CO)(CO)(2)] (R = Cy, Ph) with
 electrophiles based on p-block elements.
;
_journal_issue 48
_journal_name_full 'Dalton transactions (Cambridge, England : 2003)'
_journal_page_first 14498
_journal_page_last 14513
_journal_paper_doi 10.1039/c2dt31506h
_journal_volume 41
_journal_year 2012
_chemical_absolute_configuration unk
_chemical_compound_source 'synthesis as described'
_chemical_formula_moiety 'C26 H29 Fe2 N O3 P, F6 P'
_chemical_formula_sum 'C26 H29 F6 Fe2 N O3 P2'
_chemical_formula_weight 691.14
_chemical_name_systematic
;
?
;
_space_group_IT_number 4
_symmetry_cell_setting monoclinic
_symmetry_Int_Tables_number 4
_symmetry_space_group_name_Hall 'P 2yb'
_symmetry_space_group_name_H-M 'P 1 21 1'
_atom_sites_solution_hydrogens geom
_atom_sites_solution_primary direct
_atom_sites_solution_secondary difmap
_audit_conform_dict_location ftp://ftp.iucr.org/pub/cif_core.dic
_audit_conform_dict_name cif_core.dic
_audit_conform_dict_version 2.3
_audit_creation_method 'WinGX routine CIF_UPDATE'
_cell_angle_alpha 90
_cell_angle_beta 100.9890(10)
_cell_angle_gamma 90
_cell_formula_units_Z 2
_cell_length_a 9.8882(2)
_cell_length_b 11.9548(3)
_cell_length_c 12.1755(3)
_cell_measurement_reflns_used 2599
_cell_measurement_temperature 100(2)
_cell_measurement_theta_max 25.350
_cell_measurement_theta_min 0.407
_cell_measurement_wavelength 0.71073
_cell_volume 1412.89(6)
_computing_cell_refinement 'HKL Scalepack (Otwinowski & Minor, 1997)'
_computing_data_collection 'Collect (Bruker AXS BV, 1997-2004)'
_computing_data_reduction
;
HKL Denzo and Scalepack (Otwinowski & Minor, 1997)
;
_computing_molecular_graphics 'Ortep-3 for Windows (Farrugia, 1997)'
_computing_publication_material 'WinGX publication routines (Farrugia, 1999)'
_computing_structure_refinement 'SHELXL-97 (Sheldrick, 1997)'
_computing_structure_solution 'SHELXS-97 (Sheldrick, 1997)'
_diffrn_ambient_temperature 100(2)
_diffrn_measured_fraction_theta_full 0.996
_diffrn_measured_fraction_theta_max 0.996
_diffrn_measurement_device '90 mm CCD camera on \k-goniostat'
_diffrn_measurement_device_type KappaCCD
_diffrn_measurement_method CCD
_diffrn_radiation_monochromator 'horizontally mounted graphite crystal'
_diffrn_radiation_probe x-ray
_diffrn_radiation_source 'fine-focus sealed tube'
_diffrn_radiation_type MoK\a
_diffrn_radiation_wavelength 0.71073
_diffrn_reflns_av_R_equivalents 0.0297
_diffrn_reflns_av_unetI/netI 0.0347
_diffrn_reflns_limit_h_max 11
_diffrn_reflns_limit_h_min -11
_diffrn_reflns_limit_k_max 14
_diffrn_reflns_limit_k_min -14
_diffrn_reflns_limit_l_max 14
_diffrn_reflns_limit_l_min 0
_diffrn_reflns_number 13282
_diffrn_reflns_theta_full 25.24
_diffrn_reflns_theta_max 25.24
_diffrn_reflns_theta_min 1.7
_exptl_absorpt_coefficient_mu 1.209
_exptl_absorpt_correction_T_max 0.9245
_exptl_absorpt_correction_T_min 0.78174
_exptl_absorpt_correction_type multi-scan
_exptl_absorpt_process_details
;
R.H. Blessing, Acta Cryst. (1995), A51, 33-38
;
_exptl_crystal_colour red
_exptl_crystal_density_diffrn 1.625
_exptl_crystal_density_method 'not measured'
_exptl_crystal_description plate
_exptl_crystal_F_000 704
_exptl_crystal_size_max 0.17
_exptl_crystal_size_mid 0.15
_exptl_crystal_size_min 0.07
_refine_diff_density_max 0.713
_refine_diff_density_min -0.923
_refine_diff_density_rms 0.262
_refine_ls_abs_structure_details 'Flack H D (1983), Acta Cryst. A39, 876-881'
_refine_ls_abs_structure_Flack 0.011(16)
_refine_ls_extinction_method none
_refine_ls_goodness_of_fit_ref 1.242
_refine_ls_hydrogen_treatment mixed
_refine_ls_matrix_type full
_refine_ls_number_parameters 366
_refine_ls_number_reflns 4857
_refine_ls_number_restraints 1
_refine_ls_restrained_S_all 1.242
_refine_ls_R_factor_all 0.0369
_refine_ls_R_factor_gt 0.0291
_refine_ls_shift/su_max 0.001
_refine_ls_shift/su_mean 0
_refine_ls_structure_factor_coef Fsqd
_refine_ls_weighting_details 'calc w=1/[\s^2^(Fo^2^)+(0.0720P)^2^+0.0000P] where P=(Fo^2^+2Fc^2^)/3'
_refine_ls_weighting_scheme calc
_refine_ls_wR_factor_gt 0.0805
_refine_ls_wR_factor_ref 0.1129
_reflns_number_gt 4637
_reflns_number_total 4857
_reflns_threshold_expression >2sigma(I)
_cod_data_source_file c2dt31506h.txt
_cod_data_source_block compound12
_cod_original_sg_symbol_H-M 'P 21 '
_cod_database_code 7020415

loop_
_symmetry_equiv_pos_as_xyz
'x, y, z'
'-x, y+1/2, -z'

loop_
_atom_site_label
_atom_site_type_symbol
_atom_site_fract_x
_atom_site_fract_y
_atom_site_fract_z
_atom_site_U_iso_or_equiv
_atom_site_adp_type
_atom_site_occupancy
_atom_site_symmetry_multiplicity
_atom_site_calc_flag
_atom_site_refinement_flags
Fe1 Fe 0.30136(6) 0.22781(5) 0.55901(5) 0.02026(16) Uani 1 1 d .
Fe2 Fe 0.14726(5) 0.27238(4) 0.70798(5) 0.01795(16) Uani 1 1 d .
P1 P 0.28465(10) 0.12860(9) 0.70673(9) 0.0176(2) Uani 1 1 d .
N1 N 0.4165(4) 0.1032(3) 0.8098(3) 0.0226(8) Uani 1 1 d .
O1 O 0.1057(3) 0.0834(3) 0.4160(3) 0.0315(8) Uani 1 1 d .
O2 O -0.0988(3) 0.1413(3) 0.6250(3) 0.0303(7) Uani 1 1 d .
O3 O 0.0910(3) 0.4007(3) 0.5019(3) 0.0307(7) Uani 1 1 d .
C1 C 0.1826(4) 0.1386(4) 0.4740(4) 0.0228(9) Uani 1 1 d .
C2 C -0.0006(4) 0.1905(4) 0.6548(4) 0.0230(9) Uani 1 1 d .
C3 C 0.1477(4) 0.3324(4) 0.5615(4) 0.0236(9) Uani 1 1 d .
C4 C 0.5195(4) 0.2137(5) 0.5816(4) 0.0312(11) Uani 1 1 d .
H4 H 0.5749 0.1664 0.6318 0.037 Uiso 1 1 calc R
C5 C 0.4838(5) 0.3259(5) 0.6025(4) 0.0334(12) Uani 1 1 d .
H5 H 0.5102 0.3643 0.6696 0.04 Uiso 1 1 calc R
C6 C 0.4006(5) 0.3695(4) 0.5032(5) 0.0365(12) Uani 1 1 d .
H6 H 0.3643 0.4413 0.4935 0.044 Uiso 1 1 calc R
C7 C 0.3834(5) 0.2831(5) 0.4218(4) 0.0321(11) Uani 1 1 d .
H7 H 0.3335 0.2884 0.349 0.039 Uiso 1 1 calc R
C8 C 0.4558(4) 0.1870(5) 0.4709(4) 0.0317(11) Uani 1 1 d .
H8 H 0.4603 0.1183 0.4359 0.038 Uiso 1 1 calc R
C9 C 0.2014(5) 0.2895(4) 0.8847(4) 0.0296(10) Uani 1 1 d .
H9 H 0.2409 0.2341 0.9342 0.036 Uiso 1 1 calc R
C10 C 0.0588(5) 0.3084(4) 0.8459(4) 0.0298(11) Uani 1 1 d .
H10 H -0.0121 0.2661 0.8653 0.036 Uiso 1 1 calc R
C11 C 0.0414(5) 0.4010(4) 0.7733(4) 0.0323(11) Uani 1 1 d .
H11 H -0.042 0.4309 0.7369 0.039 Uiso 1 1 calc R
C12 C 0.1739(6) 0.4402(4) 0.7663(4) 0.0326(11) Uani 1 1 d .
H12 H 0.1933 0.5012 0.7244 0.039 Uiso 1 1 calc R
C13 C 0.2721(5) 0.3712(4) 0.8336(4) 0.0310(11) Uani 1 1 d .
H13 H 0.3672 0.3783 0.8427 0.037 Uiso 1 1 calc R
C14 C 0.5283(4) 0.1781(4) 0.8622(4) 0.0256(10) Uani 1 1 d .
H14A H 0.505 0.211 0.929 0.031 Uiso 1 1 calc R
H14B H 0.5382 0.2382 0.8108 0.031 Uiso 1 1 calc R
C15 C 0.6637(4) 0.1158(4) 0.8930(4) 0.0242(10) Uani 1 1 d .
C16 C 0.6864(5) 0.0112(5) 0.8473(5) 0.0390(13) Uani 1 1 d .
H16 H 0.6171 -0.0219 0.7951 0.047 Uiso 1 1 calc R
C17 C 0.8107(5) -0.0428(5) 0.8794(5) 0.0393(13) Uani 1 1 d .
H17 H 0.8247 -0.1118 0.8481 0.047 Uiso 1 1 calc R
C18 C 0.9145(4) 0.0044(4) 0.9574(4) 0.0255(10) Uani 1 1 d .
H18 H 0.9983 -0.0323 0.9787 0.031 Uiso 1 1 calc R
C19 C 0.8930(5) 0.1062(4) 1.0031(4) 0.0278(10) Uani 1 1 d .
H19 H 0.9621 0.1378 1.0567 0.033 Uiso 1 1 calc R
C20 C 0.7688(4) 0.1626(4) 0.9702(4) 0.0269(10) Uani 1 1 d .
H20 H 0.7565 0.2325 1.0005 0.032 Uiso 1 1 calc R
C21 C 0.2095(4) -0.0125(4) 0.6876(4) 0.0191(9) Uani 1 1 d .
H21 H 0.1276 -0.0071 0.6281 0.023 Uiso 1 1 calc R
C22 C 0.3066(4) -0.0970(4) 0.6480(4) 0.0280(10) Uani 1 1 d .
H22A H 0.3888 -0.1061 0.7051 0.034 Uiso 1 1 calc R
H22B H 0.3341 -0.0698 0.5805 0.034 Uiso 1 1 calc R
C23 C 0.2317(5) -0.2104(4) 0.6247(5) 0.0378(13) Uani 1 1 d .
H23A H 0.155 -0.2022 0.5623 0.045 Uiso 1 1 calc R
H23B H 0.2947 -0.2651 0.6037 0.045 Uiso 1 1 calc R
C24 C 0.1792(5) -0.2520(4) 0.7247(5) 0.0373(12) Uani 1 1 d .
H24A H 0.2568 -0.2691 0.784 0.045 Uiso 1 1 calc R
H24B H 0.1277 -0.3205 0.7053 0.045 Uiso 1 1 calc R
C25 C 0.0873(5) -0.1668(4) 0.7670(4) 0.0306(11) Uani 1 1 d .
H25A H 0.0607 -0.195 0.8345 0.037 Uiso 1 1 calc R
H25B H 0.0042 -0.1563 0.7111 0.037 Uiso 1 1 calc R
C26 C 0.1606(4) -0.0544(4) 0.7919(4) 0.0245(9) Uani 1 1 d .
H26A H 0.098 -0.0003 0.8145 0.029 Uiso 1 1 calc R
H26B H 0.2389 -0.0629 0.8529 0.029 Uiso 1 1 calc R
P2 P 0.36228(12) 0.05949(10) 0.14661(10) 0.0255(3) Uani 1 1 d .
F1 F 0.4986(3) 0.0475(3) 0.2413(2) 0.0389(7) Uani 1 1 d .
F2 F 0.2273(3) 0.0707(3) 0.0513(3) 0.0429(8) Uani 1 1 d .
F3 F 0.4474(4) 0.0226(4) 0.0532(3) 0.0683(13) Uani 1 1 d .
F4 F 0.2765(3) 0.0932(4) 0.2385(3) 0.0636(11) Uani 1 1 d .
F5 F 0.3987(4) 0.1866(3) 0.1294(4) 0.0653(11) Uani 1 1 d .
F6 F 0.3268(4) -0.0689(3) 0.1619(3) 0.0632(11) Uani 1 1 d .
H1 H 0.406(5) 0.037(4) 0.849(4) 0.022(12) Uiso 1 1 d .

loop_
_atom_site_aniso_label
_atom_site_aniso_U_11
_atom_site_aniso_U_22
_atom_site_aniso_U_33
_atom_site_aniso_U_23
_atom_site_aniso_U_13
_atom_site_aniso_U_12
Fe1 0.0209(3) 0.0244(3) 0.0166(3) -0.0023(3) 0.0063(2) -0.0073(2)
Fe2 0.0204(3) 0.0170(3) 0.0168(3) 0.0021(3) 0.0045(2) 0.0005(2)
P1 0.0155(5) 0.0207(5) 0.0168(5) -0.0021(4) 0.0034(4) -0.0016(4)
N1 0.0191(17) 0.026(2) 0.0212(19) -0.0017(17) -0.0007(14) -0.0014(15)
O1 0.0368(18) 0.0346(18) 0.0232(17) -0.0067(15) 0.0063(14) -0.0158(16)
O2 0.0191(15) 0.0307(17) 0.040(2) 0.0031(15) 0.0034(14) -0.0046(14)
O3 0.0389(17) 0.0291(17) 0.0224(17) 0.0061(16) 0.0018(14) -0.0015(15)
C1 0.025(2) 0.027(2) 0.018(2) 0.005(2) 0.0090(18) -0.0025(19)
C2 0.024(2) 0.025(2) 0.021(2) 0.0067(19) 0.0077(17) 0.0077(18)
C3 0.025(2) 0.026(2) 0.019(2) 0.002(2) 0.0021(17) -0.0071(19)
C4 0.019(2) 0.052(3) 0.025(2) -0.006(2) 0.0094(17) -0.009(2)
C5 0.030(2) 0.044(3) 0.029(3) -0.011(2) 0.013(2) -0.024(2)
C6 0.037(3) 0.034(3) 0.042(3) 0.005(2) 0.017(2) -0.020(2)
C7 0.035(2) 0.044(3) 0.020(2) 0.002(2) 0.0124(18) -0.016(2)
C8 0.024(2) 0.043(3) 0.030(3) -0.010(2) 0.0126(19) -0.012(2)
C9 0.042(3) 0.029(3) 0.018(2) -0.0033(19) 0.0047(19) 0.005(2)
C10 0.034(2) 0.034(3) 0.025(2) -0.002(2) 0.014(2) 0.002(2)
C11 0.041(3) 0.033(3) 0.022(3) -0.004(2) 0.004(2) 0.016(2)
C12 0.059(3) 0.019(2) 0.022(2) -0.007(2) 0.013(2) 0.001(2)
C13 0.035(3) 0.031(3) 0.027(3) -0.011(2) 0.006(2) -0.003(2)
C14 0.024(2) 0.031(2) 0.020(2) -0.005(2) -0.0003(17) -0.0018(19)
C15 0.022(2) 0.033(3) 0.019(2) -0.001(2) 0.0064(17) -0.0028(18)
C16 0.019(2) 0.051(3) 0.044(3) -0.019(3) -0.001(2) -0.002(2)
C17 0.027(2) 0.051(3) 0.040(3) -0.019(3) 0.007(2) 0.008(2)
C18 0.0183(19) 0.036(3) 0.023(2) 0.006(2) 0.0069(17) 0.0007(18)
C19 0.025(2) 0.038(3) 0.019(2) 0.003(2) -0.0018(17) -0.003(2)
C20 0.027(2) 0.027(2) 0.025(2) -0.002(2) -0.0008(18) -0.0022(19)
C21 0.0153(18) 0.023(2) 0.020(2) -0.0021(18) 0.0041(16) 0.0011(16)
C22 0.021(2) 0.032(3) 0.032(3) -0.011(2) 0.0072(19) 0.0018(19)
C23 0.027(2) 0.034(3) 0.052(3) -0.015(3) 0.008(2) 0.005(2)
C24 0.030(2) 0.020(3) 0.060(4) 0.000(2) 0.004(2) 0.0004(19)
C25 0.027(2) 0.027(3) 0.036(3) 0.008(2) 0.003(2) 0.001(2)
C26 0.024(2) 0.024(2) 0.026(2) 0.0032(19) 0.0072(18) 0.0009(17)
P2 0.0270(6) 0.0274(6) 0.0214(6) 0.0012(5) 0.0026(5) 0.0058(5)
F1 0.0362(15) 0.0472(17) 0.0293(16) 0.0037(14) -0.0040(12) 0.0070(13)
F2 0.0351(15) 0.0437(19) 0.0440(18) 0.0023(15) -0.0073(13) 0.0069(13)
F3 0.051(2) 0.128(4) 0.0280(18) -0.002(2) 0.0123(15) 0.033(2)
F4 0.0433(18) 0.107(3) 0.0431(19) -0.034(2) 0.0147(15) 0.000(2)
F5 0.056(2) 0.0359(18) 0.091(3) 0.0219(19) -0.0186(19) -0.0080(16)
F6 0.089(3) 0.0347(18) 0.052(2) 0.0054(17) -0.023(2) -0.0077(18)

loop_
_atom_type_symbol
_atom_type_description
_atom_type_scat_dispersion_real
_atom_type_scat_dispersion_imag
_atom_type_scat_source
C C 0.0033 0.0016 'International Tables Vol C Tables 4.2.6.8 and 6.1.1.4'
H H 0 0 'International Tables Vol C Tables 4.2.6.8 and 6.1.1.4'
F F 0.0171 0.0103 'International Tables Vol C Tables 4.2.6.8 and 6.1.1.4'
Fe Fe 0.3463 0.8444 'International Tables Vol C Tables 4.2.6.8 and 6.1.1.4'
N N 0.0061 0.0033 'International Tables Vol C Tables 4.2.6.8 and 6.1.1.4'
O O 0.0106 0.006 'International Tables Vol C Tables 4.2.6.8 and 6.1.1.4'
P P 0.1023 0.0942 'International Tables Vol C Tables 4.2.6.8 and 6.1.1.4'

loop_
_geom_angle_atom_site_label_1
_geom_angle_atom_site_label_2
_geom_angle_atom_site_label_3
_geom_angle
C1 Fe1 C3 87.91(19)
C1 Fe1 C8 91.58(19)
C3 Fe1 C8 143.0(2)
C1 Fe1 C7 92.21(19)
C3 Fe1 C7 103.2(2)
C8 Fe1 C7 39.8(2)
C1 Fe1 C4 124.9(2)
C3 Fe1 C4 144.4(2)
C8 Fe1 C4 39.13(17)
C7 Fe1 C4 65.93(19)
C1 Fe1 C5 156.00(19)
C3 Fe1 C5 105.4(2)
C8 Fe1 C5 65.7(2)
C7 Fe1 C5 65.62(19)
C4 Fe1 C5 39.0(2)
C1 Fe1 C6 126.0(2)
C3 Fe1 C6 84.5(2)
C8 Fe1 C6 66.1(2)
C7 Fe1 C6 39.2(2)
C4 Fe1 C6 65.6(2)
C5 Fe1 C6 39.0(2)
C1 Fe1 P1 90.47(14)
C3 Fe1 P1 98.75(13)
C8 Fe1 P1 118.29(15)
C7 Fe1 P1 157.99(16)
C4 Fe1 P1 94.83(14)
C5 Fe1 P1 106.69(15)
C6 Fe1 P1 143.55(16)
C1 Fe1 Fe2 96.78(14)
C3 Fe1 Fe2 46.64(13)
C8 Fe1 Fe2 167.86(13)
C7 Fe1 Fe2 147.77(16)
C4 Fe1 Fe2 129.16(12)
C5 Fe1 Fe2 106.91(14)
C6 Fe1 Fe2 114.85(15)
P1 Fe1 Fe2 53.10(3)
C2 Fe2 C3 90.83(19)
C2 Fe2 C10 88.0(2)
C3 Fe2 C10 138.30(19)
C2 Fe2 C11 96.1(2)
C3 Fe2 C11 99.6(2)
C10 Fe2 C11 39.31(19)
C2 Fe2 C9 116.98(19)
C3 Fe2 C9 149.08(19)
C10 Fe2 C9 39.38(19)
C11 Fe2 C9 66.02(18)
C2 Fe2 C12 133.0(2)
C3 Fe2 C12 86.3(2)
C10 Fe2 C12 65.2(2)
C11 Fe2 C12 38.9(2)
C9 Fe2 C12 65.2(2)
C2 Fe2 C13 153.07(19)
C3 Fe2 C13 110.82(19)
C10 Fe2 C13 65.25(19)
C11 Fe2 C13 65.4(2)
C9 Fe2 C13 38.75(19)
C12 Fe2 C13 38.71(19)
C2 Fe2 P1 91.91(14)
C3 Fe2 P1 100.09(15)
C10 Fe2 P1 121.61(14)
C11 Fe2 P1 158.55(14)
C9 Fe2 P1 92.62(13)
C12 Fe2 P1 134.75(16)
C13 Fe2 P1 99.48(14)
C2 Fe2 Fe1 100.44(14)
C3 Fe2 Fe1 48.22(14)
C10 Fe2 Fe1 169.77(14)
C11 Fe2 Fe1 143.50(15)
C9 Fe2 Fe1 130.44(13)
C12 Fe2 Fe1 111.66(15)
C13 Fe2 Fe1 105.91(13)
P1 Fe2 Fe1 52.89(3)
N1 P1 C21 99.7(2)
N1 P1 Fe1 123.41(15)
C21 P1 Fe1 119.02(15)
N1 P1 Fe2 122.52(14)
C21 P1 Fe2 118.92(13)
Fe1 P1 Fe2 74.01(4)
C14 N1 P1 129.4(3)
C14 N1 H1 116(3)
P1 N1 H1 113(3)
O1 C1 Fe1 177.6(4)
O2 C2 Fe2 176.0(4)
O3 C3 Fe2 139.0(4)
O3 C3 Fe1 135.8(4)
Fe2 C3 Fe1 85.14(19)
C8 C4 C5 107.6(5)
C8 C4 Fe1 68.8(3)
C5 C4 Fe1 70.6(3)
C8 C4 H4 126.2
C5 C4 H4 126.2
Fe1 C4 H4 126
C4 C5 C6 108.5(4)
C4 C5 Fe1 70.4(2)
C6 C5 Fe1 70.5(3)
C4 C5 H5 125.8
C6 C5 H5 125.8
Fe1 C5 H5 124.9
C7 C6 C5 107.4(5)
C7 C6 Fe1 69.1(3)
C5 C6 Fe1 70.4(3)
C7 C6 H6 126.3
C5 C6 H6 126.3
Fe1 C6 H6 125.7
C6 C7 C8 108.0(4)
C6 C7 Fe1 71.7(3)
C8 C7 Fe1 69.6(3)
C6 C7 H7 126
C8 C7 H7 126
Fe1 C7 H7 124.4
C4 C8 C7 108.4(5)
C4 C8 Fe1 72.1(3)
C7 C8 Fe1 70.6(3)
C4 C8 H8 125.8
C7 C8 H8 125.8
Fe1 C8 H8 123.1
C13 C9 C10 106.7(4)
C13 C9 Fe2 70.8(3)
C10 C9 Fe2 68.6(3)
C13 C9 H9 126.6
C10 C9 H9 126.6
Fe2 C9 H9 125.5
C11 C10 C9 109.2(5)
C11 C10 Fe2 71.1(3)
C9 C10 Fe2 72.0(3)
C11 C10 H10 125.4
C9 C10 H10 125.4
Fe2 C10 H10 123.1
C10 C11 C12 107.2(4)
C10 C11 Fe2 69.6(3)
C12 C11 Fe2 71.6(3)
C10 C11 H11 126.4
C12 C11 H11 126.4
Fe2 C11 H11 124.1
C11 C12 C13 108.4(4)
C11 C12 Fe2 69.5(3)
C13 C12 Fe2 70.7(3)
C11 C12 H12 125.8
C13 C12 H12 125.8
Fe2 C12 H12 125.5
C12 C13 C9 108.5(4)
C12 C13 Fe2 70.6(3)
C9 C13 Fe2 70.4(3)
C12 C13 H13 125.8
C9 C13 H13 125.8
Fe2 C13 H13 124.8
N1 C14 C15 111.3(4)
N1 C14 H14A 109.4
C15 C14 H14A 109.4
N1 C14 H14B 109.4
C15 C14 H14B 109.4
H14A C14 H14B 108
C20 C15 C16 118.3(4)
C20 C15 C14 119.0(4)
C16 C15 C14 122.7(4)
C17 C16 C15 120.5(5)
C17 C16 H16 119.8
C15 C16 H16 119.8
C16 C17 C18 120.6(5)
C16 C17 H17 119.7
C18 C17 H17 119.7
C19 C18 C17 119.3(4)
C19 C18 H18 120.3
C17 C18 H18 120.3
C18 C19 C20 120.7(4)
C18 C19 H19 119.7
C20 C19 H19 119.7
C15 C20 C19 120.5(4)
C15 C20 H20 119.7
C19 C20 H20 119.7
C26 C21 C22 111.2(4)
C26 C21 P1 112.3(3)
C22 C21 P1 112.4(3)
C26 C21 H21 106.8
C22 C21 H21 106.8
P1 C21 H21 106.8
C21 C22 C23 109.2(4)
C21 C22 H22A 109.8
C23 C22 H22A 109.8
C21 C22 H22B 109.8
C23 C22 H22B 109.8
H22A C22 H22B 108.3
C24 C23 C22 111.7(4)
C24 C23 H23A 109.3
C22 C23 H23A 109.3
C24 C23 H23B 109.3
C22 C23 H23B 109.3
H23A C23 H23B 107.9
C23 C24 C25 112.1(4)
C23 C24 H24A 109.2
C25 C24 H24A 109.2
C23 C24 H24B 109.2
C25 C24 H24B 109.2
H24A C24 H24B 107.9
C24 C25 C26 111.4(4)
C24 C25 H25A 109.3
C26 C25 H25A 109.3
C24 C25 H25B 109.3
C26 C25 H25B 109.3
H25A C25 H25B 108
C21 C26 C25 109.6(4)
C21 C26 H26A 109.7
C25 C26 H26A 109.7
C21 C26 H26B 109.7
C25 C26 H26B 109.7
H26A C26 H26B 108.2
F4 P2 F5 90.9(3)
F4 P2 F6 90.2(3)
F5 P2 F6 178.9(3)
F4 P2 F2 90.36(19)
F5 P2 F2 90.16(18)
F6 P2 F2 89.63(18)
F4 P2 F3 178.7(3)
F5 P2 F3 90.4(3)
F6 P2 F3 88.6(3)
F2 P2 F3 89.22(18)
F4 P2 F1 90.27(18)
F5 P2 F1 90.01(18)
F6 P2 F1 90.18(18)
F2 P2 F1 179.34(19)
F3 P2 F1 90.15(18)

loop_
_geom_bond_atom_site_label_1
_geom_bond_atom_site_label_2
_geom_bond_distance
Fe1 C1 1.768(4)
Fe1 C3 1.973(5)
Fe1 C8 2.085(5)
Fe1 C7 2.099(4)
Fe1 C4 2.129(4)
Fe1 C5 2.131(4)
Fe1 C6 2.132(5)
Fe1 P1 2.1869(12)
Fe1 Fe2 2.6362(8)
Fe2 C2 1.776(5)
Fe2 C3 1.924(5)
Fe2 C10 2.080(5)
Fe2 C11 2.101(5)
Fe2 C9 2.125(5)
Fe2 C12 2.128(5)
Fe2 C13 2.130(5)
Fe2 P1 2.1928(12)
P1 N1 1.657(4)
P1 C21 1.841(4)
N1 C14 1.470(6)
N1 H1 0.94(5)
O1 C1 1.143(5)
O2 C2 1.135(5)
O3 C3 1.163(6)
C4 C8 1.412(6)
C4 C5 1.422(8)
C4 H4 0.93
C5 C6 1.425(8)
C5 H5 0.93
C6 C7 1.419(8)
C6 H6 0.93
C7 C8 1.424(7)
C7 H7 0.93
C8 H8 0.93
C9 C13 1.412(7)
C9 C10 1.418(7)
C9 H9 0.93
C10 C11 1.407(7)
C10 H10 0.93
C11 C12 1.409(8)
C11 H11 0.93
C12 C13 1.411(7)
C12 H12 0.93
C13 H13 0.93
C14 C15 1.515(6)
C14 H14A 0.97
C14 H14B 0.97
C15 C20 1.380(6)
C15 C16 1.404(7)
C16 C17 1.377(7)
C16 H16 0.93
C17 C18 1.380(7)
C17 H17 0.93
C18 C19 1.371(7)
C18 H18 0.93
C19 C20 1.392(6)
C19 H19 0.93
C20 H20 0.93
C21 C26 1.527(6)
C21 C22 1.533(6)
C21 H21 0.98
C22 C23 1.546(7)
C22 H22A 0.97
C22 H22B 0.97
C23 C24 1.497(8)
C23 H23A 0.97
C23 H23B 0.97
C24 C25 1.518(7)
C24 H24A 0.97
C24 H24B 0.97
C25 C26 1.530(7)
C25 H25A 0.97
C25 H25B 0.97
C26 H26A 0.97
C26 H26B 0.97
P2 F4 1.579(3)
P2 F5 1.584(4)
P2 F6 1.593(4)
P2 F2 1.598(3)
P2 F3 1.600(3)
P2 F1 1.605(3)
